data_1558984
loop_
_publ_author_name
'Thomas, Christine M.'
'Zhang, Hongtu'
'Hatzis, Gregory P.'
'Moore, Curtis'
'Dickie, Diane Amanda'

_publ_section_title
;
 Redox chemistry and H-atom abstraction reactivity of a terminal
 zirconium(IV) oxo compound mediated by an appended cobalt(I) center
;
_journal_name_full 'Chemical Science'
_journal_paper_doi 10.1039/D0SC04229C
_journal_year 2020
_chemical_absolute_configuration ad
_chemical_formula_moiety 'C69 H99 Co1 N4 O1 P3 Zr1, 3(C6 H5 F)'
_chemical_formula_sum 'C87 H114 Co F3 N4 O P3 Zr'
_chemical_formula_weight 1531.88
_chemical_properties_physical Air-sensitive,Moisture-sensitive
_space_group_crystal_system trigonal
_space_group_IT_number 146
_space_group_name_Hall 'R 3'
_space_group_name_H-M_alt 'R 3 :H'
_atom_sites_solution_hydrogens geom
_atom_sites_solution_primary dual
_atom_sites_solution_secondary difmap
_audit_creation_date 2020-07-31
_audit_creation_method
;
Olex2 1.3-alpha
(compiled 2020.07.16 svn.r6f6c53a7 for OlexSys, GUI svn.r6139)
;
_audit_update_record
;
2020-07-31 deposited with the CCDC.	2020-09-04 downloaded from the CCDC.
;
_cell_angle_alpha 90
_cell_angle_beta 90
_cell_angle_gamma 120
_cell_formula_units_Z 3
_cell_length_a 20.3878(8)
_cell_length_b 20.3878(8)
_cell_length_c 16.4288(7)
_cell_measurement_reflns_used 9801
_cell_measurement_temperature 150.0
_cell_measurement_theta_max 28.215
_cell_measurement_theta_min 2.735
_cell_volume 5913.9(4)
_computing_cell_refinement 'SAINT v8.40A (Bruker, 2019)'
_computing_data_collection 'APEX3 v2019.1-0 (Bruker, 2019)'
_computing_data_reduction 'SAINT v8.40A (Bruker, 2019)'
_computing_molecular_graphics 'Olex2 1.3-alpha (Dolomanov et al., 2009)'
_computing_publication_material 'Olex2 1.3-alpha (Dolomanov et al., 2009)'
_computing_structure_refinement 'SHELXL 2018/3 (Sheldrick, 2015)'
_computing_structure_solution 'ShelXT (Sheldrick, 2015)'
_diffrn_ambient_temperature 150.0
_diffrn_detector 'Bruker Photon II area detector'
_diffrn_detector_area_resol_mean 10.5
_diffrn_detector_type 'CMOS area detector'
_diffrn_measured_fraction_theta_full 0.997
_diffrn_measured_fraction_theta_max 0.997
_diffrn_measurement_device 'Kappa Four-Circle Diffractometer'
_diffrn_measurement_device_type 'Bruker D8 Venture'
_diffrn_measurement_method '\w and \f scans'
_diffrn_radiation_monochromator 'Curved-Graphite, Bruker TRIUMPH'
_diffrn_radiation_probe x-ray
_diffrn_radiation_type MoK\a
_diffrn_radiation_wavelength 0.71073
_diffrn_radiation_xray_symbol K-L~3~
_diffrn_reflns_av_R_equivalents 0.0269
_diffrn_reflns_av_unetI/netI 0.0260
_diffrn_reflns_Laue_measured_fraction_full 0.997
_diffrn_reflns_Laue_measured_fraction_max 0.997
_diffrn_reflns_limit_h_max 27
_diffrn_reflns_limit_h_min -27
_diffrn_reflns_limit_k_max 27
_diffrn_reflns_limit_k_min -27
_diffrn_reflns_limit_l_max 21
_diffrn_reflns_limit_l_min -21
_diffrn_reflns_number 32173
_diffrn_reflns_point_group_measured_fraction_full 0.997
_diffrn_reflns_point_group_measured_fraction_max 0.997
_diffrn_reflns_theta_full 25.242
_diffrn_reflns_theta_max 28.281
_diffrn_reflns_theta_min 3.462
_diffrn_source 'sealed tube'
_diffrn_source_type fine-focus
_exptl_absorpt_coefficient_mu 0.459
_exptl_absorpt_correction_T_max 0.7457
_exptl_absorpt_correction_T_min 0.6804
_exptl_absorpt_correction_type multi-scan
_exptl_absorpt_process_details
'SADABS-2016/2 (Bruker,2016/2) was used for absorption correction. wR2(int) was 0.0543 before and 0.0505 after correction. The Ratio of minimum to maximum transmission is 0.9124. The \l/2 correction factor is Not present.'
_exptl_crystal_colour Yellow
_exptl_crystal_colour_primary yellow
_exptl_crystal_density_diffrn 1.290
_exptl_crystal_description Plate
_exptl_crystal_F_000 2433
_exptl_crystal_recrystallization_method 'Re-crystallisation from solvent: diethyl ether, fluorobenzene'
_exptl_crystal_size_max 0.352
_exptl_crystal_size_mid 0.245
_exptl_crystal_size_min 0.16
_refine_diff_density_max 0.245
_refine_diff_density_min -0.203
_refine_diff_density_rms 0.039
_refine_ls_abs_structure_details
;
 Flack x determined using 3061 quotients [(I+)-(I-)]/[(I+)+(I-)]
 (Parsons, Flack and Wagner, Acta Cryst. B69 (2013) 249-259).
;
_refine_ls_abs_structure_Flack 0.005(4)
_refine_ls_extinction_method none
_refine_ls_goodness_of_fit_ref 1.092
_refine_ls_hydrogen_treatment constr
_refine_ls_matrix_type full
_refine_ls_number_parameters 532
_refine_ls_number_reflns 6510
_refine_ls_number_restraints 1
_refine_ls_restrained_S_all 1.092
_refine_ls_R_factor_all 0.0220
_refine_ls_R_factor_gt 0.0205
_refine_ls_shift/su_max 0.001
_refine_ls_shift/su_mean 0.000
_refine_ls_structure_factor_coef Fsqd
_refine_ls_weighting_details 'w=1/[\s^2^(Fo^2^)+(0.0322P)^2^] where P=(Fo^2^+2Fc^2^)/3'
_refine_ls_weighting_scheme calc
_refine_ls_wR_factor_gt 0.0516
_refine_ls_wR_factor_ref 0.0522
_reflns_Friedel_coverage 0.999
_reflns_Friedel_fraction_full 0.997
_reflns_Friedel_fraction_max 0.996
_reflns_number_gt 6299
_reflns_number_total 6510
_reflns_threshold_expression 'I > 2\s(I)'
_cod_data_source_file d0sc04229c2.cif
_cod_data_source_block 4
_cod_depositor_comments
;
The following automatic conversions were performed:

data item '_diffrn_radiation_probe' value 'X-ray' was changed to
'x-ray' in accordance with the
/home/data/users/saulius/crontab/automatic-downloads/rss-feeds/RSC/lib/dictionaries/cif_core.dic
dictionary named 'cif_core.dic' version 2.4.2 last updated on
2011-04-26.

data item '_exptl_crystal_colour_primary' value 'Yellow' was changed
to 'yellow' in accordance with the
/home/data/users/saulius/crontab/automatic-downloads/rss-feeds/RSC/lib/dictionaries/cif_core.dic
dictionary named 'cif_core.dic' version 2.4.2 last updated on
2011-04-26.

Automatic conversion script
Id: cif_fix_values 7556 2019-12-06 15:28:31Z antanas 
;
_cod_original_cell_volume 5913.9(5)
_cod_original_sg_symbol_H-M 'R 3'
_cod_database_code 1558984
_shelx_shelxl_version_number 2018/3
_shelx_space_group_comment
;
The symmetry employed for this shelxl refinement is uniquely defined
by the following loop, which should always be used as a source of
symmetry information in preference to the above space-group names.
They are only intended as comments.
;
_shelx_estimated_absorpt_t_max 0.930
_shelx_estimated_absorpt_t_min 0.855
_olex2_refinement_description
;
1. Fixed Uiso
 At 1.2 times of:
  All C(H) groups
 At 1.5 times of:
  All C(H,H,H) groups
2. Others
 Sof(C2A)=Sof(C3A)=Sof(H3AA)=Sof(H3AB)=Sof(H3AC)=Sof(C4A)=Sof(H4A)=Sof(C7A)=
 Sof(H7A)=Sof(C8A)=Sof(C9A)=Sof(H9AA)=Sof(H9AB)=Sof(H9AC)=Sof(C10A)=Sof(H10A)=
 Sof(C11A)=Sof(H11A)=Sof(H11B)=Sof(H11C)=Sof(C12A)=Sof(H12A)=Sof(H12B)=
 Sof(H12C)=Sof(C13A)=Sof(H13A)=Sof(C14A)=Sof(H14A)=Sof(H14B)=Sof(H14C)=
 Sof(C15A)=Sof(H15A)=Sof(H15B)=Sof(H15C)=Sof(C18A)=Sof(H18A)=Sof(C19A)=
 Sof(H19A)=Sof(C20A)=Sof(H20A)=Sof(C21A)=Sof(H21A)=Sof(C22A)=Sof(H22A)=Sof(F1A)=
 Sof(C26A)=Sof(C27A)=Sof(H27A)=Sof(C28A)=Sof(H28A)=Sof(C29A)=Sof(H29A)=
 Sof(C30A)=Sof(H30A)=Sof(C31A)=Sof(H31A)=1-FVAR(1)
 Sof(F1)=Sof(C2)=Sof(C3)=Sof(H3A)=Sof(H3B)=Sof(H3C)=Sof(C4)=Sof(H4)=Sof(C7)=
 Sof(H7)=Sof(C8)=Sof(C9)=Sof(H9A)=Sof(H9B)=Sof(H9C)=Sof(C10)=Sof(H10)=Sof(C11)=
 Sof(H11D)=Sof(H11E)=Sof(H11F)=Sof(C12)=Sof(H12D)=Sof(H12E)=Sof(H12F)=Sof(C13)=
 Sof(H13)=Sof(C14)=Sof(H14D)=Sof(H14E)=Sof(H14F)=Sof(C15)=Sof(H15D)=Sof(H15E)=
 Sof(H15F)=Sof(C18)=Sof(H18)=Sof(C19)=Sof(H19)=Sof(C20)=Sof(H20)=Sof(C21)=
 Sof(H21)=Sof(C22)=Sof(H22)=Sof(C26)=Sof(C27)=Sof(H27)=Sof(C28)=Sof(H28)=
 Sof(C29)=Sof(H29)=Sof(C30)=Sof(H30)=Sof(C31)=Sof(H31)=FVAR(1)
3.a Ternary CH refined with riding coordinates:
 C10A(H10A), C13A(H13A), C10(H10), C13(H13)
3.b Aromatic/amide H refined with riding coordinates:
 C4A(H4A), C7A(H7A), C18A(H18A), C19A(H19A), C20A(H20A), C21A(H21A),
 C22A(H22A), C4(H4), C7(H7), C18(H18), C19(H19), C20(H20), C21(H21), C22(H22),
 C27(H27), C28(H28), C29(H29), C30(H30), C31(H31), C27A(H27A), C28A(H28A),
 C29A(H29A), C30A(H30A), C31A(H31A)
3.c Idealised Me refined as rotating group:
 C6(H6A,H6B,H6C), C25(H25A,H25B,H25C), C3A(H3AA,H3AB,H3AC), C9A(H9AA,H9AB,
 H9AC), C11A(H11A,H11B,H11C), C12A(H12A,H12B,H12C), C14A(H14A,H14B,H14C),
 C15A(H15A,H15B,H15C), C3(H3A,H3B,H3C), C9(H9A,H9B,H9C), C11(H11D,H11E,H11F),
 C12(H12D,H12E,H12F), C14(H14D,H14E,H14F), C15(H15D,H15E,H15F)
;
_olex2_submission_special_instructions 'No special instructions were received'

loop_
_space_group_symop_operation_xyz
'x, y, z'
'-y, x-y, z'
'-x+y, -x, z'
'x+2/3, y+1/3, z+1/3'
'-y+2/3, x-y+1/3, z+1/3'
'-x+y+2/3, -x+1/3, z+1/3'
'x+1/3, y+2/3, z+2/3'
'-y+1/3, x-y+2/3, z+2/3'
'-x+y+1/3, -x+2/3, z+2/3'

loop_
_atom_site_label
_atom_site_type_symbol
_atom_site_fract_x
_atom_site_fract_y
_atom_site_fract_z
_atom_site_U_iso_or_equiv
_atom_site_adp_type
_atom_site_occupancy
_atom_site_site_symmetry_order
_atom_site_calc_flag
_atom_site_refinement_flags_posn
_atom_site_refinement_flags_adp
_atom_site_refinement_flags_occupancy
_atom_site_disorder_assembly
_atom_site_disorder_group
Zr1 Zr 0.666667 0.333333 0.37175(2) 0.01126(7) Uani 1 3 d S T P A .
Co1 Co 0.666667 0.333333 0.53745(3) 0.01598(10) Uani 1 3 d S T P A .
P1 P 0.60656(3) 0.39342(3) 0.49746(3) 0.02475(12) Uani 1 1 d . . . . .
O1 O 0.666667 0.333333 0.25082(15) 0.0158(5) Uani 1 3 d S T P . .
N1 N 0.60618(11) 0.39368(11) 0.39506(10) 0.0208(4) Uani 1 1 d . . . . .
N2 N 0.666667 0.333333 0.72132(19) 0.0227(7) Uani 1 3 d S T P A .
C1 C 0.57436(13) 0.42572(13) 0.34042(12) 0.0255(4) Uani 1 1 d . . . . .
C5 C 0.51197(18) 0.48800(19) 0.23119(14) 0.0446(7) Uani 1 1 d . . . . .
C6 C 0.4775(2) 0.5225(2) 0.17641(19) 0.0645(10) Uani 1 1 d . . . . .
H6A H 0.516965 0.561020 0.141554 0.097 Uiso 1 1 calc R U . . .
H6B H 0.454999 0.545998 0.209828 0.097 Uiso 1 1 calc R U . . .
H6C H 0.438172 0.482833 0.142411 0.097 Uiso 1 1 calc R U . . .
C16 C 0.666667 0.333333 0.1627(2) 0.0160(7) Uani 1 3 d S T P A .
C17 C 0.70778(10) 0.41552(10) 0.13237(11) 0.0165(3) Uani 1 1 d . . . . .
C23 C 0.666667 0.333333 0.6502(2) 0.0164(7) Uani 1 3 d S T P . .
C24 C 0.666667 0.333333 0.8094(2) 0.0262(7) Uani 1 3 d S T P . .
C25 C 0.7072(3) 0.4141(2) 0.8375(2) 0.0787(13) Uani 1 1 d . . . . .
H25A H 0.708148 0.415542 0.897144 0.118 Uiso 1 1 calc R U . . .
H25B H 0.680704 0.439758 0.817131 0.118 Uiso 1 1 calc R U . . .
H25C H 0.759177 0.439717 0.816656 0.118 Uiso 1 1 calc R U . . .
C2A C 0.4882(3) 0.3807(2) 0.3267(3) 0.0205(8) Uani 0.500(2) 1 d . . P A 2
C3A C 0.4336(2) 0.3056(3) 0.3636(3) 0.0272(9) Uani 0.500(2) 1 d . . P A 2
H3AA H 0.461164 0.288673 0.398611 0.041 Uiso 0.500(2) 1 calc R U P A 2
H3AB H 0.407919 0.268403 0.320177 0.041 Uiso 0.500(2) 1 calc R U P A 2
H3AC H 0.396007 0.310619 0.396014 0.041 Uiso 0.500(2) 1 calc R U P A 2
C4A C 0.4583(3) 0.4125(3) 0.2737(3) 0.0253(9) Uani 0.500(2) 1 d . . P A 2
H4A H 0.405327 0.387795 0.263825 0.030 Uiso 0.500(2) 1 calc R U P A 2
C7A C 0.5808(3) 0.5135(3) 0.2418(3) 0.0264(9) Uani 0.500(2) 1 d . . P A 2
H7A H 0.614424 0.556950 0.211054 0.032 Uiso 0.500(2) 1 calc R U P A 2
C8A C 0.6136(3) 0.4843(3) 0.2948(3) 0.0224(9) Uani 0.500(2) 1 d . . P A 2
C9A C 0.6986(2) 0.5256(3) 0.3008(3) 0.0269(9) Uani 0.500(2) 1 d . . P A 2
H9AA H 0.714757 0.559265 0.348182 0.040 Uiso 0.500(2) 1 calc R U P A 2
H9AB H 0.720547 0.555515 0.251321 0.040 Uiso 0.500(2) 1 calc R U P A 2
H9AC H 0.715910 0.488794 0.306786 0.040 Uiso 0.500(2) 1 calc R U P A 2
C10A C 0.6730(3) 0.5045(2) 0.5175(3) 0.0262(9) Uani 0.500(2) 1 d . . P A 2
H10A H 0.720865 0.519673 0.486840 0.031 Uiso 0.500(2) 1 calc R U P A 2
C11A C 0.6444(3) 0.5576(3) 0.4871(3) 0.0378(11) Uani 0.500(2) 1 d . . P A 2
H11A H 0.616384 0.537745 0.436081 0.057 Uiso 0.500(2) 1 calc R U P A 2
H11B H 0.687744 0.608339 0.477671 0.057 Uiso 0.500(2) 1 calc R U P A 2
H11C H 0.611001 0.560358 0.528108 0.057 Uiso 0.500(2) 1 calc R U P A 2
C12A C 0.6963(4) 0.5224(3) 0.6065(3) 0.0451(15) Uani 0.500(2) 1 d . . P A 2
H12A H 0.653984 0.519193 0.638093 0.068 Uiso 0.500(2) 1 calc R U P A 2
H12B H 0.739999 0.573662 0.610874 0.068 Uiso 0.500(2) 1 calc R U P A 2
H12C H 0.709826 0.485837 0.627875 0.068 Uiso 0.500(2) 1 calc R U P A 2
C13A C 0.5192(3) 0.3708(3) 0.5466(3) 0.0259(9) Uani 0.500(2) 1 d . . P A 2
H13A H 0.482588 0.317850 0.528874 0.031 Uiso 0.500(2) 1 calc R U P A 2
C14A C 0.4804(3) 0.4167(3) 0.5252(3) 0.0344(11) Uani 0.500(2) 1 d . . P A 2
H14A H 0.502743 0.463228 0.557723 0.052 Uiso 0.500(2) 1 calc R U P A 2
H14B H 0.426129 0.386424 0.537063 0.052 Uiso 0.500(2) 1 calc R U P A 2
H14C H 0.487635 0.429735 0.467231 0.052 Uiso 0.500(2) 1 calc R U P A 2
C15A C 0.5212(3) 0.3666(4) 0.6402(3) 0.0398(13) Uani 0.500(2) 1 d . . P A 2
H15A H 0.543807 0.335855 0.655947 0.060 Uiso 0.500(2) 1 calc R U P A 2
H15B H 0.469524 0.343459 0.661613 0.060 Uiso 0.500(2) 1 calc R U P A 2
H15C H 0.551607 0.417785 0.662405 0.060 Uiso 0.500(2) 1 calc R U P A 2
C18A C 0.6804(2) 0.4427(2) 0.0730(3) 0.0243(8) Uani 0.500(2) 1 d . . P A 2
H18A H 0.631871 0.410266 0.050257 0.029 Uiso 0.500(2) 1 calc R U P A 2
C19A C 0.7225(3) 0.5171(3) 0.0454(3) 0.0308(10) Uani 0.500(2) 1 d . . P A 2
H19A H 0.701474 0.535328 0.005862 0.037 Uiso 0.500(2) 1 calc R U P A 2
C20A C 0.7943(5) 0.5643(5) 0.0750(6) 0.0231(15) Uani 0.500(2) 1 d . . P A 2
H20A H 0.823166 0.614668 0.055159 0.028 Uiso 0.500(2) 1 calc R U P A 2
C21A C 0.8238(2) 0.5382(2) 0.1331(3) 0.0257(9) Uani 0.500(2) 1 d . . P A 2
H21A H 0.873226 0.570763 0.153880 0.031 Uiso 0.500(2) 1 calc R U P A 2
C22A C 0.7821(2) 0.4648(2) 0.1617(2) 0.0213(8) Uani 0.500(2) 1 d . . P A 2
H22A H 0.803480 0.447099 0.201494 0.026 Uiso 0.500(2) 1 calc R U P A 2
F1 F 0.7497(3) 0.6830(3) 0.6848(4) 0.0968(17) Uani 0.500(2) 1 d . . P A 1
C2 C 0.5156(3) 0.3866(3) 0.2950(3) 0.0222(9) Uani 0.500(2) 1 d . . P A 1
C3 C 0.4745(3) 0.3015(3) 0.3007(3) 0.0271(9) Uani 0.500(2) 1 d . . P A 1
H3A H 0.511410 0.284363 0.307199 0.041 Uiso 0.500(2) 1 calc R U P A 1
H3B H 0.445096 0.279625 0.250934 0.041 Uiso 0.500(2) 1 calc R U P A 1
H3C H 0.440396 0.285084 0.347729 0.041 Uiso 0.500(2) 1 calc R U P A 1
C4 C 0.4867(3) 0.4194(3) 0.2417(3) 0.0269(9) Uani 0.500(2) 1 d . . P A 1
H4 H 0.443570 0.385752 0.210531 0.032 Uiso 0.500(2) 1 calc R U P A 1
C7 C 0.5874(3) 0.5417(3) 0.2739(3) 0.0265(9) Uani 0.500(2) 1 d . . P A 1
H7 H 0.611946 0.594735 0.264471 0.032 Uiso 0.500(2) 1 calc R U P A 1
C8 C 0.6191(3) 0.5116(3) 0.3267(3) 0.0208(8) Uani 0.500(2) 1 d . . P A 1
C9 C 0.6943(3) 0.5663(2) 0.3637(3) 0.0275(9) Uani 0.500(2) 1 d . . P A 1
H9A H 0.689083 0.603633 0.396486 0.041 Uiso 0.500(2) 1 calc R U P A 1
H9B H 0.731427 0.592360 0.320350 0.041 Uiso 0.500(2) 1 calc R U P A 1
H9C H 0.711402 0.538731 0.398426 0.041 Uiso 0.500(2) 1 calc R U P A 1
C10 C 0.6290(3) 0.4807(3) 0.5467(3) 0.0257(9) Uani 0.500(2) 1 d . . P A 1
H10 H 0.681904 0.517351 0.529090 0.031 Uiso 0.500(2) 1 calc R U P A 1
C11 C 0.5830(3) 0.5196(3) 0.5249(3) 0.0340(11) Uani 0.500(2) 1 d . . P A 1
H11D H 0.569749 0.511914 0.466941 0.051 Uiso 0.500(2) 1 calc R U P A 1
H11E H 0.613401 0.573937 0.536220 0.051 Uiso 0.500(2) 1 calc R U P A 1
H11F H 0.536580 0.497581 0.557551 0.051 Uiso 0.500(2) 1 calc R U P A 1
C12 C 0.6331(4) 0.4787(3) 0.6403(3) 0.0394(13) Uani 0.500(2) 1 d . . P A 1
H12D H 0.581717 0.450009 0.662629 0.059 Uiso 0.500(2) 1 calc R U P A 1
H12E H 0.658059 0.530485 0.661620 0.059 Uiso 0.500(2) 1 calc R U P A 1
H12F H 0.662040 0.454182 0.656136 0.059 Uiso 0.500(2) 1 calc R U P A 1
C13 C 0.4955(2) 0.3271(3) 0.5173(3) 0.0258(9) Uani 0.500(2) 1 d . . P A 1
H13 H 0.480342 0.279323 0.486445 0.031 Uiso 0.500(2) 1 calc R U P A 1
C14 C 0.4422(3) 0.3557(3) 0.4871(3) 0.0387(12) Uani 0.500(2) 1 d . . P A 1
H14D H 0.442948 0.392416 0.526055 0.058 Uiso 0.500(2) 1 calc R U P A 1
H14E H 0.390546 0.312744 0.482306 0.058 Uiso 0.500(2) 1 calc R U P A 1
H14F H 0.459499 0.379915 0.433818 0.058 Uiso 0.500(2) 1 calc R U P A 1
C15 C 0.4774(3) 0.3034(4) 0.6067(3) 0.0458(15) Uani 0.500(2) 1 d . . P A 1
H15D H 0.425894 0.260094 0.610939 0.069 Uiso 0.500(2) 1 calc R U P A 1
H15E H 0.481166 0.345839 0.638507 0.069 Uiso 0.500(2) 1 calc R U P A 1
H15F H 0.513542 0.289224 0.627766 0.069 Uiso 0.500(2) 1 calc R U P A 1
C18 C 0.7623(2) 0.4428(2) 0.0731(3) 0.0252(8) Uani 0.500(2) 1 d . . P A 1
H18 H 0.778529 0.410388 0.050450 0.030 Uiso 0.500(2) 1 calc R U P A 1
C19 C 0.7945(3) 0.5172(3) 0.0454(3) 0.0306(10) Uani 0.500(2) 1 d . . P A 1
H19 H 0.833048 0.535084 0.005093 0.037 Uiso 0.500(2) 1 calc R U P A 1
C20 C 0.7707(4) 0.5653(5) 0.0761(6) 0.0231(15) Uani 0.500(2) 1 d . . P A 1
H20 H 0.793229 0.616255 0.057746 0.028 Uiso 0.500(2) 1 calc R U P A 1
C21 C 0.7144(3) 0.5382(2) 0.1330(3) 0.0264(9) Uani 0.500(2) 1 d . . P A 1
H21 H 0.696696 0.570198 0.153167 0.032 Uiso 0.500(2) 1 calc R U P A 1
C22 C 0.6827(2) 0.4648(2) 0.1619(2) 0.0210(8) Uani 0.500(2) 1 d . . P A 1
H22 H 0.643820 0.447230 0.201788 0.025 Uiso 0.500(2) 1 calc R U P A 1
C26 C 0.8064(5) 0.7041(4) 0.6322(5) 0.0613(18) Uani 0.500(2) 1 d . . P A 1
C27 C 0.7881(5) 0.6899(4) 0.5516(5) 0.076(3) Uani 0.500(2) 1 d . . P A 1
H27 H 0.736736 0.665663 0.534417 0.091 Uiso 0.500(2) 1 calc R U P A 1
C28 C 0.8459(14) 0.7118(13) 0.4960(12) 0.087(8) Uani 0.500(2) 1 d . . P A 1
H28 H 0.835401 0.703313 0.439468 0.104 Uiso 0.500(2) 1 calc R U P A 1
C29 C 0.9189(7) 0.7461(5) 0.5243(6) 0.083(3) Uani 0.500(2) 1 d . . P A 1
H29 H 0.959083 0.761314 0.486299 0.100 Uiso 0.500(2) 1 calc R U P A 1
C30 C 0.9359(5) 0.7591(4) 0.6052(5) 0.067(2) Uani 0.500(2) 1 d . . P A 1
H30 H 0.987020 0.783713 0.623228 0.081 Uiso 0.500(2) 1 calc R U P A 1
C31 C 0.8768(15) 0.7356(13) 0.6604(13) 0.069(8) Uani 0.500(2) 1 d . . P A 1
H31 H 0.886483 0.742060 0.717278 0.082 Uiso 0.500(2) 1 calc R U P A 1
F1A F 0.3169(3) 0.2505(3) 0.6847(4) 0.0967(17) Uani 0.500(2) 1 d . . P A 2
C26A C 0.2960(4) 0.1937(5) 0.6317(5) 0.0597(18) Uani 0.500(2) 1 d . . P A 2
C27A C 0.2605(11) 0.1218(15) 0.6608(12) 0.059(6) Uani 0.500(2) 1 d . . P A 2
H27A H 0.249614 0.111631 0.717107 0.070 Uiso 0.500(2) 1 calc R U P A 2
C28A C 0.2407(4) 0.0640(5) 0.6055(5) 0.067(2) Uani 0.500(2) 1 d . . P A 2
H28A H 0.218134 0.012979 0.623407 0.081 Uiso 0.500(2) 1 calc R U P A 2
C29A C 0.2540(5) 0.0811(6) 0.5244(5) 0.082(3) Uani 0.500(2) 1 d . . P A 2
H29A H 0.238559 0.041271 0.485940 0.099 Uiso 0.500(2) 1 calc R U P A 2
C30A C 0.2889(13) 0.1543(14) 0.4977(10) 0.081(8) Uani 0.500(2) 1 d . . P A 2
H30A H 0.298635 0.164969 0.441304 0.097 Uiso 0.500(2) 1 calc R U P A 2
C31A C 0.3098(4) 0.2116(5) 0.5514(5) 0.073(2) Uani 0.500(2) 1 d . . P A 2
H31A H 0.333281 0.262788 0.533584 0.088 Uiso 0.500(2) 1 calc R U P A 2

loop_
_atom_site_aniso_label
_atom_site_aniso_U_11
_atom_site_aniso_U_22
_atom_site_aniso_U_33
_atom_site_aniso_U_23
_atom_site_aniso_U_13
_atom_site_aniso_U_12
Zr1 0.01164(8) 0.01164(8) 0.01051(14) 0.000 0.000 0.00582(4)
Co1 0.01824(15) 0.01824(15) 0.0115(2) 0.000 0.000 0.00912(7)
P1 0.0373(3) 0.0373(3) 0.0141(2) -0.0013(2) 0.0016(2) 0.0295(3)
O1 0.0176(7) 0.0176(7) 0.0121(12) 0.000 0.000 0.0088(4)
N1 0.0291(9) 0.0297(9) 0.0147(8) 0.0000(6) 0.0007(6) 0.0230(8)
N2 0.0265(9) 0.0265(9) 0.0153(15) 0.000 0.000 0.0132(5)
C1 0.0402(12) 0.0402(12) 0.0147(8) -0.0007(8) 0.0008(8) 0.0340(10)
C5 0.076(2) 0.076(2) 0.0217(11) 0.0011(11) -0.0002(11) 0.0683(18)
C6 0.104(3) 0.105(3) 0.0358(14) 0.0080(16) -0.0060(16) 0.090(3)
C16 0.0182(9) 0.0182(9) 0.0114(16) 0.000 0.000 0.0091(5)
C17 0.0193(8) 0.0173(8) 0.0125(8) 0.0009(6) 0.0006(6) 0.0089(7)
C23 0.0175(9) 0.0175(9) 0.0144(16) 0.000 0.000 0.0087(5)
C24 0.0336(12) 0.0336(12) 0.0114(14) 0.000 0.000 0.0168(6)
C25 0.125(3) 0.0488(18) 0.0363(15) -0.0186(14) -0.0096(18) 0.024(2)
C2A 0.022(2) 0.026(2) 0.020(2) -0.0053(17) -0.0015(17) 0.0164(18)
C3A 0.023(2) 0.029(2) 0.031(2) -0.0021(17) -0.0004(17) 0.0144(18)
C4A 0.027(2) 0.036(2) 0.021(2) -0.0070(18) -0.0045(19) 0.022(2)
C7A 0.038(3) 0.025(2) 0.021(2) 0.0056(18) 0.0021(19) 0.019(2)
C8A 0.026(2) 0.025(2) 0.022(2) -0.0003(19) 0.0030(18) 0.0169(19)
C9A 0.026(2) 0.024(2) 0.027(2) 0.0009(17) 0.0033(17) 0.0095(17)
C10A 0.033(2) 0.022(2) 0.025(2) -0.0076(17) -0.0051(19) 0.0144(19)
C11A 0.056(3) 0.028(2) 0.039(3) -0.007(2) -0.003(2) 0.027(2)
C12A 0.063(4) 0.034(3) 0.033(3) -0.015(2) -0.015(3) 0.020(3)
C13A 0.026(2) 0.039(3) 0.021(2) -0.0033(19) 0.0021(17) 0.022(2)
C14A 0.038(2) 0.051(3) 0.030(2) -0.004(2) 0.0040(19) 0.034(2)
C15A 0.039(3) 0.075(4) 0.017(2) 0.004(2) 0.006(2) 0.037(3)
C18A 0.0219(19) 0.024(2) 0.0238(19) 0.0060(15) -0.0025(16) 0.0094(16)
C19A 0.034(2) 0.025(2) 0.033(2) 0.0116(18) -0.0031(19) 0.015(2)
C20A 0.025(4) 0.022(3) 0.024(2) 0.0086(19) 0.009(3) 0.013(3)
C21A 0.026(2) 0.022(2) 0.0224(19) 0.0006(16) 0.0009(16) 0.0070(16)
C22A 0.0245(19) 0.0187(18) 0.0170(17) 0.0015(14) -0.0030(14) 0.0080(15)
F1 0.098(4) 0.070(3) 0.115(5) -0.014(3) -0.012(3) 0.037(3)
C2 0.024(2) 0.025(2) 0.022(2) -0.0016(18) 0.0013(19) 0.0160(19)
C3 0.023(2) 0.027(2) 0.028(2) -0.0036(18) -0.0004(17) 0.0095(17)
C4 0.026(2) 0.039(3) 0.022(2) -0.0030(19) -0.0045(19) 0.021(2)
C7 0.039(3) 0.028(2) 0.022(2) 0.0025(19) 0.0055(19) 0.024(2)
C8 0.028(2) 0.023(2) 0.019(2) 0.0024(17) 0.0054(17) 0.0190(19)
C9 0.032(2) 0.024(2) 0.030(2) 0.0009(17) 0.0042(18) 0.0160(18)
C10 0.038(3) 0.026(2) 0.020(2) -0.0010(17) 0.0048(19) 0.021(2)
C11 0.049(3) 0.036(2) 0.031(2) -0.0045(19) 0.003(2) 0.032(2)
C12 0.074(4) 0.040(3) 0.016(2) -0.007(2) -0.005(2) 0.038(3)
C13 0.022(2) 0.029(2) 0.025(2) 0.0026(19) 0.0058(17) 0.0126(18)
C14 0.028(2) 0.058(3) 0.038(3) 0.001(2) 0.006(2) 0.028(2)
C15 0.034(3) 0.068(4) 0.031(3) 0.015(3) 0.016(2) 0.022(3)
C18 0.028(2) 0.028(2) 0.0230(19) 0.0073(16) 0.0083(16) 0.0165(17)
C19 0.030(2) 0.026(2) 0.033(2) 0.0117(19) 0.0149(18) 0.0123(19)
C20 0.027(4) 0.020(3) 0.024(3) 0.0061(18) 0.002(3) 0.013(3)
C21 0.036(2) 0.023(2) 0.023(2) 0.0002(16) -0.0003(17) 0.0164(18)
C22 0.0270(19) 0.0180(17) 0.0190(17) 0.0013(14) 0.0044(15) 0.0120(15)
C26 0.074(5) 0.029(3) 0.072(5) -0.002(3) -0.011(4) 0.019(4)
C27 0.087(6) 0.036(3) 0.074(5) 0.003(3) -0.037(5) 0.008(4)
C28 0.110(12) 0.038(9) 0.061(10) 0.003(7) -0.043(9) -0.001(7)
C29 0.101(7) 0.042(4) 0.056(5) -0.003(4) -0.014(5) -0.002(4)
C30 0.080(5) 0.043(4) 0.058(4) -0.002(3) -0.019(4) 0.015(4)
C31 0.108(14) 0.041(7) 0.056(10) -0.011(6) -0.035(10) 0.037(8)
F1A 0.072(3) 0.099(4) 0.115(5) 0.012(4) 0.012(3) 0.040(3)
C26A 0.031(3) 0.069(5) 0.073(5) 0.015(4) 0.005(3) 0.021(3)
C27A 0.021(5) 0.083(13) 0.054(9) 0.028(8) 0.004(5) 0.012(6)
C28A 0.046(4) 0.081(5) 0.054(4) 0.016(4) 0.000(3) 0.016(4)
C29A 0.044(4) 0.103(7) 0.050(4) 0.016(5) 0.002(3) 0.000(5)
C30A 0.044(9) 0.098(11) 0.052(10) 0.032(9) -0.009(7) -0.002(7)
C31A 0.038(3) 0.079(5) 0.077(5) 0.035(5) -0.002(3) 0.009(3)

loop_
_atom_type_symbol
_atom_type_description
_atom_type_scat_dispersion_real
_atom_type_scat_dispersion_imag
_atom_type_scat_source
C C 0.0033 0.0016 'International Tables Vol C Tables 4.2.6.8 and 6.1.1.4'
H H 0.0000 0.0000 'International Tables Vol C Tables 4.2.6.8 and 6.1.1.4'
Co Co 0.3494 0.9721 'International Tables Vol C Tables 4.2.6.8 and 6.1.1.4'
F F 0.0171 0.0103 'International Tables Vol C Tables 4.2.6.8 and 6.1.1.4'
N N 0.0061 0.0033 'International Tables Vol C Tables 4.2.6.8 and 6.1.1.4'
O O 0.0106 0.0060 'International Tables Vol C Tables 4.2.6.8 and 6.1.1.4'
P P 0.1023 0.0942 'International Tables Vol C Tables 4.2.6.8 and 6.1.1.4'
Zr Zr -2.9673 0.5597 'International Tables Vol C Tables 4.2.6.8 and 6.1.1.4'

loop_
_geom_angle_atom_site_label_1
_geom_angle_atom_site_label_2
_geom_angle_atom_site_label_3
_geom_angle
_geom_angle_site_symmetry_1
_geom_angle_site_symmetry_3
_geom_angle_publ_flag
Co1 Zr1 P1 45.777(11) . 2_655 ?
Co1 Zr1 P1 45.777(11) . . ?
Co1 Zr1 P1 45.777(11) . 3_665 ?
P1 Zr1 P1 76.723(17) 3_665 . ?
P1 Zr1 P1 76.723(17) 3_665 2_655 ?
P1 Zr1 P1 76.724(17) 2_655 . ?
O1 Zr1 Co1 180.0 . . ?
O1 Zr1 P1 134.223(11) . 2_655 ?
O1 Zr1 P1 134.223(11) . . ?
O1 Zr1 P1 134.223(11) . 3_665 ?
O1 Zr1 N1 100.17(4) . 2_655 ?
O1 Zr1 N1 100.18(4) . . ?
O1 Zr1 N1 100.17(4) . 3_665 ?
N1 Zr1 Co1 79.82(4) . . ?
N1 Zr1 Co1 79.83(4) 2_655 . ?
N1 Zr1 Co1 79.83(4) 3_665 . ?
N1 Zr1 P1 103.25(5) . 2_655 ?
N1 Zr1 P1 103.29(5) 3_665 2_655 ?
N1 Zr1 P1 103.29(5) 2_655 . ?
N1 Zr1 P1 103.24(5) 3_665 . ?
N1 Zr1 P1 103.25(5) 2_655 3_665 ?
N1 Zr1 P1 34.05(4) 2_655 2_655 ?
N1 Zr1 P1 34.05(4) . . ?
N1 Zr1 P1 34.05(4) 3_665 3_665 ?
N1 Zr1 P1 103.29(5) . 3_665 ?
N1 Zr1 N1 116.95(3) 3_665 . ?
N1 Zr1 N1 116.95(3) 2_655 . ?
N1 Zr1 N1 116.95(3) 3_665 2_655 ?
P1 Co1 Zr1 72.797(18) 3_665 . ?
P1 Co1 Zr1 72.797(18) 2_655 . ?
P1 Co1 Zr1 72.797(18) . . ?
P1 Co1 P1 111.642(16) 2_655 . ?
P1 Co1 P1 111.641(16) 2_655 3_665 ?
P1 Co1 P1 111.640(16) 3_665 . ?
C23 Co1 Zr1 180.0 . . ?
C23 Co1 P1 107.203(18) . 3_665 ?
C23 Co1 P1 107.203(18) . 2_655 ?
C23 Co1 P1 107.203(18) . . ?
Co1 P1 Zr1 61.425(17) . . ?
N1 P1 Zr1 46.17(5) . . ?
N1 P1 Co1 107.59(6) . . ?
N1 P1 C10A 99.37(15) . . ?
N1 P1 C13A 116.44(16) . . ?
N1 P1 C10 116.54(16) . . ?
N1 P1 C13 99.18(15) . . ?
C10A P1 Zr1 113.39(15) . . ?
C10A P1 Co1 109.11(13) . . ?
C13A P1 Zr1 140.41(17) . . ?
C13A P1 Co1 118.40(15) . . ?
C13A P1 C10A 103.9(2) . . ?
C10 P1 Zr1 140.55(17) . . ?
C10 P1 Co1 118.48(15) . . ?
C10 P1 C13 103.8(2) . . ?
C13 P1 Zr1 113.37(14) . . ?
C13 P1 Co1 109.22(13) . . ?
C16 O1 Zr1 180.0 . . ?
P1 N1 Zr1 99.79(8) . . ?
C1 N1 Zr1 131.30(13) . . ?
C1 N1 P1 128.91(13) . . ?
C23 N2 C24 180.0 . . ?
N1 C1 C2A 117.3(2) . . ?
N1 C1 C8 117.6(2) . . ?
C8A C1 N1 124.7(3) . . ?
C8A C1 C2A 117.4(3) . . ?
C2 C1 N1 124.6(3) . . ?
C2 C1 C8 117.3(3) . . ?
C6 C5 C4A 118.1(3) . . ?
C6 C5 C7 118.1(3) . . ?
C7A C5 C6 125.4(4) . . ?
C7A C5 C4A 116.4(3) . . ?
C4 C5 C6 125.5(4) . . ?
C4 C5 C7 116.3(3) . . ?
C5 C6 H6A 109.5 . . ?
C5 C6 H6B 109.5 . . ?
C5 C6 H6C 109.5 . . ?
H6A C6 H6B 109.5 . . ?
H6A C6 H6C 109.5 . . ?
H6B C6 H6C 109.5 . . ?
O1 C16 C17 108.97(13) . . ?
O1 C16 C17 108.97(13) . 2_655 ?
O1 C16 C17 108.97(13) . 3_665 ?
C17 C16 C17 109.97(13) 3_665 . ?
C17 C16 C17 109.97(13) 2_655 . ?
C17 C16 C17 109.97(13) 3_665 2_655 ?
C18A C17 C16 124.2(2) . . ?
C18A C17 C22A 117.5(3) . . ?
C22A C17 C16 118.0(2) . . ?
C18 C17 C16 124.3(2) . . ?
C18 C17 C22 117.5(3) . . ?
C22 C17 C16 117.9(2) . . ?
N2 C23 Co1 180.0 . . ?
N2 C24 C25 107.9(2) . 3_665 ?
N2 C24 C25 108.0(2) . . ?
N2 C24 C25 108.0(2) . 2_655 ?
C25 C24 C25 110.95(19) 3_665 . ?
C25 C24 C25 110.95(19) 2_655 . ?
C25 C24 C25 110.95(19) 3_665 2_655 ?
C24 C25 H25A 109.5 . . ?
C24 C25 H25B 109.5 . . ?
C24 C25 H25C 109.5 . . ?
H25A C25 H25B 109.5 . . ?
H25A C25 H25C 109.5 . . ?
H25B C25 H25C 109.5 . . ?
C3A C2A C1 126.4(3) . . ?
C4A C2A C1 116.6(4) . . ?
C4A C2A C3A 117.0(4) . . ?
C2A C3A H3AA 109.5 . . ?
C2A C3A H3AB 109.5 . . ?
C2A C3A H3AC 109.5 . . ?
H3AA C3A H3AB 109.5 . . ?
H3AA C3A H3AC 109.5 . . ?
H3AB C3A H3AC 109.5 . . ?
C5 C4A H4A 120.3 . . ?
C2A C4A C5 119.4(4) . . ?
C2A C4A H4A 120.3 . . ?
C5 C7A H7A 116.9 . . ?
C5 C7A C8A 126.1(4) . . ?
C8A C7A H7A 116.9 . . ?
C1 C8A C7A 123.2(4) . . ?
C1 C8A C9A 119.1(4) . . ?
C7A C8A C9A 117.7(4) . . ?
C8A C9A H9AA 109.5 . . ?
C8A C9A H9AB 109.5 . . ?
C8A C9A H9AC 109.5 . . ?
H9AA C9A H9AB 109.5 . . ?
H9AA C9A H9AC 109.5 . . ?
H9AB C9A H9AC 109.5 . . ?
P1 C10A H10A 105.7 . . ?
C11A C10A P1 117.4(3) . . ?
C11A C10A H10A 105.7 . . ?
C12A C10A P1 112.5(3) . . ?
C12A C10A H10A 105.7 . . ?
C12A C10A C11A 108.9(4) . . ?
C10A C11A H11A 109.5 . . ?
C10A C11A H11B 109.5 . . ?
C10A C11A H11C 109.5 . . ?
H11A C11A H11B 109.5 . . ?
H11A C11A H11C 109.5 . . ?
H11B C11A H11C 109.5 . . ?
C10A C12A H12A 109.5 . . ?
C10A C12A H12B 109.5 . . ?
C10A C12A H12C 109.5 . . ?
H12A C12A H12B 109.5 . . ?
H12A C12A H12C 109.5 . . ?
H12B C12A H12C 109.5 . . ?
P1 C13A H13A 104.9 . . ?
C14A C13A P1 119.2(3) . . ?
C14A C13A H13A 104.9 . . ?
C14A C13A C15A 107.3(4) . . ?
C15A C13A P1 114.4(3) . . ?
C15A C13A H13A 104.9 . . ?
C13A C14A H14A 109.5 . . ?
C13A C14A H14B 109.5 . . ?
C13A C14A H14C 109.5 . . ?
H14A C14A H14B 109.5 . . ?
H14A C14A H14C 109.5 . . ?
H14B C14A H14C 109.5 . . ?
C13A C15A H15A 109.5 . . ?
C13A C15A H15B 109.5 . . ?
C13A C15A H15C 109.5 . . ?
H15A C15A H15B 109.5 . . ?
H15A C15A H15C 109.5 . . ?
H15B C15A H15C 109.5 . . ?
C17 C18A H18A 119.4 . . ?
C17 C18A C19A 121.3(4) . . ?
C19A C18A H18A 119.4 . . ?
C18A C19A H19A 119.8 . . ?
C20A C19A C18A 120.4(5) . . ?
C20A C19A H19A 119.8 . . ?
C19A C20A H20A 120.2 . . ?
C21A C20A C19A 119.6(7) . . ?
C21A C20A H20A 120.2 . . ?
C20A C21A H21A 119.8 . . ?
C20A C21A C22A 120.4(5) . . ?
C22A C21A H21A 119.8 . . ?
C17 C22A H22A 119.6 . . ?
C21A C22A C17 120.7(3) . . ?
C21A C22A H22A 119.6 . . ?
C1 C2 C3 119.0(4) . . ?
C1 C2 C4 123.2(4) . . ?
C4 C2 C3 117.7(4) . . ?
C2 C3 H3A 109.5 . . ?
C2 C3 H3B 109.5 . . ?
C2 C3 H3C 109.5 . . ?
H3A C3 H3B 109.5 . . ?
H3A C3 H3C 109.5 . . ?
H3B C3 H3C 109.5 . . ?
C5 C4 C2 126.2(4) . . ?
C5 C4 H4 116.9 . . ?
C2 C4 H4 116.9 . . ?
C5 C7 H7 120.4 . . ?
C8 C7 C5 119.3(4) . . ?
C8 C7 H7 120.4 . . ?
C7 C8 C1 116.8(4) . . ?
C7 C8 C9 116.8(4) . . ?
C9 C8 C1 126.4(3) . . ?
C8 C9 H9A 109.5 . . ?
C8 C9 H9B 109.5 . . ?
C8 C9 H9C 109.5 . . ?
H9A C9 H9B 109.5 . . ?
H9A C9 H9C 109.5 . . ?
H9B C9 H9C 109.5 . . ?
P1 C10 H10 104.8 . . ?
C11 C10 P1 119.1(3) . . ?
C11 C10 H10 104.8 . . ?
C12 C10 P1 114.4(3) . . ?
C12 C10 H10 104.8 . . ?
C12 C10 C11 107.5(4) . . ?
C10 C11 H11D 109.5 . . ?
C10 C11 H11E 109.5 . . ?
C10 C11 H11F 109.5 . . ?
H11D C11 H11E 109.5 . . ?
H11D C11 H11F 109.5 . . ?
H11E C11 H11F 109.5 . . ?
C10 C12 H12D 109.5 . . ?
C10 C12 H12E 109.5 . . ?
C10 C12 H12F 109.5 . . ?
H12D C12 H12E 109.5 . . ?
H12D C12 H12F 109.5 . . ?
H12E C12 H12F 109.5 . . ?
P1 C13 H13 105.7 . . ?
C14 C13 P1 117.6(3) . . ?
C14 C13 H13 105.7 . . ?
C15 C13 P1 112.5(3) . . ?
C15 C13 H13 105.7 . . ?
C15 C13 C14 108.7(4) . . ?
C13 C14 H14D 109.5 . . ?
C13 C14 H14E 109.5 . . ?
C13 C14 H14F 109.5 . . ?
H14D C14 H14E 109.5 . . ?
H14D C14 H14F 109.5 . . ?
H14E C14 H14F 109.5 . . ?
C13 C15 H15D 109.5 . . ?
C13 C15 H15E 109.5 . . ?
C13 C15 H15F 109.5 . . ?
H15D C15 H15E 109.5 . . ?
H15D C15 H15F 109.5 . . ?
H15E C15 H15F 109.5 . . ?
C17 C18 H18 119.4 . . ?
C17 C18 C19 121.3(4) . . ?
C19 C18 H18 119.4 . . ?
C18 C19 H19 119.7 . . ?
C20 C19 C18 120.7(5) . . ?
C20 C19 H19 119.7 . . ?
C19 C20 H20 120.6 . . ?
C21 C20 C19 118.8(7) . . ?
C21 C20 H20 120.6 . . ?
C20 C21 H21 119.4 . . ?
C20 C21 C22 121.2(5) . . ?
C22 C21 H21 119.4 . . ?
C17 C22 H22 119.7 . . ?
C21 C22 C17 120.6(3) . . ?
C21 C22 H22 119.7 . . ?
F1 C26 C27 117.3(8) . . ?
C31 C26 F1 118.9(12) . . ?
C31 C26 C27 123.8(13) . . ?
C26 C27 H27 120.8 . . ?
C26 C27 C28 118.3(11) . . ?
C28 C27 H27 120.8 . . ?
C27 C28 H28 120.8 . . ?
C29 C28 C27 118.4(14) . . ?
C29 C28 H28 120.8 . . ?
C28 C29 H29 118.9 . . ?
C30 C29 C28 122.3(13) . . ?
C30 C29 H29 118.9 . . ?
C29 C30 H30 120.8 . . ?
C29 C30 C31 118.5(12) . . ?
C31 C30 H30 120.8 . . ?
C26 C31 C30 118.7(16) . . ?
C26 C31 H31 120.7 . . ?
C30 C31 H31 120.7 . . ?
F1A C26A C27A 118.3(11) . . ?
F1A C26A C31A 117.7(8) . . ?
C27A C26A C31A 124.0(12) . . ?
C26A C27A H27A 121.3 . . ?
C26A C27A C28A 117.5(16) . . ?
C28A C27A H27A 121.3 . . ?
C27A C28A H28A 120.4 . . ?
C29A C28A C27A 119.2(12) . . ?
C29A C28A H28A 120.4 . . ?
C28A C29A H29A 119.4 . . ?
C30A C29A C28A 121.3(12) . . ?
C30A C29A H29A 119.4 . . ?
C29A C30A H30A 119.9 . . ?
C31A C30A C29A 120.2(13) . . ?
C31A C30A H30A 119.9 . . ?
C26A C31A H31A 121.1 . . ?
C30A C31A C26A 117.8(10) . . ?
C30A C31A H31A 121.1 . . ?

loop_
_geom_bond_atom_site_label_1
_geom_bond_atom_site_label_2
_geom_bond_distance
_geom_bond_site_symmetry_2
_geom_bond_publ_flag
Zr1 Co1 2.7223(5) . ?
Zr1 P1 2.9612(5) 2_655 ?
Zr1 P1 2.9612(5) 3_665 ?
Zr1 P1 2.9612(5) . ?
Zr1 O1 1.987(2) . ?
Zr1 N1 2.1676(16) . ?
Zr1 N1 2.1676(16) 3_665 ?
Zr1 N1 2.1676(16) 2_655 ?
Co1 P1 2.2215(5) . ?
Co1 P1 2.2214(5) 3_665 ?
Co1 P1 2.2214(5) 2_655 ?
Co1 C23 1.853(4) . ?
P1 N1 1.6824(17) . ?
P1 C10A 2.001(4) . ?
P1 C13A 1.793(4) . ?
P1 C10 1.793(4) . ?
P1 C13 2.000(4) . ?
O1 C16 1.447(4) . ?
N1 C1 1.441(2) . ?
N2 C23 1.168(5) . ?
N2 C24 1.447(4) . ?
C1 C2A 1.538(5) . ?
C1 C8A 1.293(5) . ?
C1 C2 1.293(5) . ?
C1 C8 1.534(5) . ?
C5 C6 1.515(3) . ?
C5 C4A 1.539(6) . ?
C5 C7A 1.242(6) . ?
C5 C4 1.238(6) . ?
C5 C7 1.540(6) . ?
C6 H6A 0.9800 . ?
C6 H6B 0.9800 . ?
C6 H6C 0.9800 . ?
C16 C17 1.534(2) 2_655 ?
C16 C17 1.534(2) . ?
C16 C17 1.534(2) 3_665 ?
C17 C18A 1.371(4) . ?
C17 C22A 1.420(4) . ?
C17 C18 1.369(4) . ?
C17 C22 1.422(4) . ?
C24 C25 1.499(4) 3_665 ?
C24 C25 1.499(4) . ?
C24 C25 1.498(4) 2_655 ?
C25 H25A 0.9800 . ?
C25 H25B 0.9800 . ?
C25 H25C 0.9800 . ?
C2A C3A 1.499(7) . ?
C2A C4A 1.395(6) . ?
C3A H3AA 0.9800 . ?
C3A H3AB 0.9800 . ?
C3A H3AC 0.9800 . ?
C4A H4A 0.9500 . ?
C7A H7A 0.9500 . ?
C7A C8A 1.399(6) . ?
C8A C9A 1.505(6) . ?
C9A H9AA 0.9800 . ?
C9A H9AB 0.9800 . ?
C9A H9AC 0.9800 . ?
C10A H10A 1.0000 . ?
C10A C11A 1.547(6) . ?
C10A C12A 1.524(7) . ?
C11A H11A 0.9800 . ?
C11A H11B 0.9800 . ?
C11A H11C 0.9800 . ?
C12A H12A 0.9800 . ?
C12A H12B 0.9800 . ?
C12A H12C 0.9800 . ?
C13A H13A 1.0000 . ?
C13A C14A 1.539(6) . ?
C13A C15A 1.541(6) . ?
C14A H14A 0.9800 . ?
C14A H14B 0.9800 . ?
C14A H14C 0.9800 . ?
C15A H15A 0.9800 . ?
C15A H15B 0.9800 . ?
C15A H15C 0.9800 . ?
C18A H18A 0.9500 . ?
C18A C19A 1.392(6) . ?
C19A H19A 0.9500 . ?
C19A C20A 1.377(10) . ?
C20A H20A 0.9500 . ?
C20A C21A 1.371(10) . ?
C21A H21A 0.9500 . ?
C21A C22A 1.383(6) . ?
C22A H22A 0.9500 . ?
F1 C26 1.331(10) . ?
C2 C3 1.506(6) . ?
C2 C4 1.398(6) . ?
C3 H3A 0.9800 . ?
C3 H3B 0.9800 . ?
C3 H3C 0.9800 . ?
C4 H4 0.9500 . ?
C7 H7 0.9500 . ?
C7 C8 1.394(6) . ?
C8 C9 1.501(7) . ?
C9 H9A 0.9800 . ?
C9 H9B 0.9800 . ?
C9 H9C 0.9800 . ?
C10 H10 1.0000 . ?
C10 C11 1.542(6) . ?
C10 C12 1.542(6) . ?
C11 H11D 0.9800 . ?
C11 H11E 0.9800 . ?
C11 H11F 0.9800 . ?
C12 H12D 0.9800 . ?
C12 H12E 0.9800 . ?
C12 H12F 0.9800 . ?
C13 H13 1.0000 . ?
C13 C14 1.549(7) . ?
C13 C15 1.532(7) . ?
C14 H14D 0.9800 . ?
C14 H14E 0.9800 . ?
C14 H14F 0.9800 . ?
C15 H15D 0.9800 . ?
C15 H15E 0.9800 . ?
C15 H15F 0.9800 . ?
C18 H18 0.9500 . ?
C18 C19 1.394(6) . ?
C19 H19 0.9500 . ?
C19 C20 1.389(9) . ?
C20 H20 0.9500 . ?
C20 C21 1.366(10) . ?
C21 H21 0.9500 . ?
C21 C22 1.383(6) . ?
C22 H22 0.9500 . ?
C26 C27 1.366(11) . ?
C26 C31 1.33(3) . ?
C27 H27 0.9500 . ?
C27 C28 1.38(3) . ?
C28 H28 0.9500 . ?
C28 C29 1.37(2) . ?
C29 H29 0.9500 . ?
C29 C30 1.365(12) . ?
C30 H30 0.9500 . ?
C30 C31 1.39(3) . ?
C31 H31 0.9500 . ?
F1A C26A 1.337(10) . ?
C26A C27A 1.36(3) . ?
C26A C31A 1.361(11) . ?
C27A H27A 0.9500 . ?
C27A C28A 1.38(3) . ?
C28A H28A 0.9500 . ?
C28A C29A 1.370(11) . ?
C29A H29A 0.9500 . ?
C29A C30A 1.36(2) . ?
C30A H30A 0.9500 . ?
C30A C31A 1.35(3) . ?
C31A H31A 0.9500 . ?

loop_
_geom_torsion_atom_site_label_1
_geom_torsion_atom_site_label_2
_geom_torsion_atom_site_label_3
_geom_torsion_atom_site_label_4
_geom_torsion
_geom_torsion_site_symmetry_1
_geom_torsion_site_symmetry_2
_geom_torsion_site_symmetry_3
_geom_torsion_site_symmetry_4
_geom_torsion_publ_flag
Zr1 P1 N1 C1 -179.8(3) . . . . ?
Zr1 P1 C13A C14A -107.0(4) . . . . ?
Zr1 P1 C13A C15A 124.3(4) . . . . ?
Zr1 P1 C10 C11 106.6(4) . . . . ?
Zr1 P1 C10 C12 -124.3(4) . . . . ?
Zr1 N1 C1 C2A 101.8(3) . . . . ?
Zr1 N1 C1 C8A -69.3(4) . . . . ?
Zr1 N1 C1 C2 69.9(4) . . . . ?
Zr1 N1 C1 C8 -101.6(3) . . . . ?
Co1 P1 N1 Zr1 -0.05(9) . . . . ?
Co1 P1 N1 C1 -179.86(18) . . . . ?
Co1 P1 C13A C14A 174.5(3) . . . . ?
Co1 P1 C13A C15A 45.8(5) . . . . ?
Co1 P1 C10 C11 -174.8(3) . . . . ?
Co1 P1 C10 C12 -45.7(4) . . . . ?
P1 N1 C1 C2A -78.5(3) . . . . ?
P1 N1 C1 C8A 110.5(4) . . . . ?
P1 N1 C1 C2 -110.4(4) . . . . ?
P1 N1 C1 C8 78.2(3) . . . . ?
O1 C16 C17 C18A -132.5(3) . . . . ?
O1 C16 C17 C22A 53.9(2) . . . . ?
O1 C16 C17 C18 132.5(3) . . . . ?
O1 C16 C17 C22 -53.8(2) . . . . ?
N1 P1 C13A C14A -54.7(4) . . . . ?
N1 P1 C13A C15A 176.5(3) . . . . ?
N1 P1 C10 C11 54.3(4) . . . . ?
N1 P1 C10 C12 -176.6(3) . . . . ?
N1 C1 C2A C3A -1.1(5) . . . . ?
N1 C1 C2A C4A 180.0(3) . . . . ?
N1 C1 C8A C7A 179.4(4) . . . . ?
N1 C1 C8A C9A -3.3(6) . . . . ?
N1 C1 C2 C3 2.6(6) . . . . ?
N1 C1 C2 C4 -179.1(4) . . . . ?
N1 C1 C8 C7 -179.7(3) . . . . ?
N1 C1 C8 C9 1.1(5) . . . . ?
C1 C2A C4A C5 1.4(6) . . . . ?
C1 C2 C4 C5 -0.5(9) . . . . ?
C5 C7A C8A C1 -0.4(9) . . . . ?
C5 C7A C8A C9A -177.8(5) . . . . ?
C5 C7 C8 C1 -1.9(6) . . . . ?
C5 C7 C8 C9 177.4(4) . . . . ?
C6 C5 C4A C2A -177.8(4) . . . . ?
C6 C5 C7A C8A 177.0(5) . . . . ?
C6 C5 C4 C2 -176.6(5) . . . . ?
C6 C5 C7 C8 178.0(4) . . . . ?
C16 C17 C18A C19A -176.7(3) . . . . ?
C16 C17 C22A C21A 176.2(3) . . . . ?
C16 C17 C18 C19 176.5(3) . . . . ?
C16 C17 C22 C21 -176.0(3) . . . . ?
C17 C16 C17 C18A 108.1(3) 3_665 . . . ?
C17 C16 C17 C18A -13.2(4) 2_655 . . . ?
C17 C16 C17 C22A -65.5(3) 3_665 . . . ?
C17 C16 C17 C22A 173.3(2) 2_655 . . . ?
C17 C16 C17 C18 13.1(4) 3_665 . . . ?
C17 C16 C17 C18 -108.1(3) 2_655 . . . ?
C17 C16 C17 C22 65.5(3) 2_655 . . . ?
C17 C16 C17 C22 -173.2(2) 3_665 . . . ?
C17 C18A C19A C20A 2.7(8) . . . . ?
C17 C18 C19 C20 -1.4(8) . . . . ?
C2A C1 C8A C7A 8.3(7) . . . . ?
C2A C1 C8A C9A -174.3(4) . . . . ?
C3A C2A C4A C5 -177.5(4) . . . . ?
C4A C5 C7A C8A -6.9(8) . . . . ?
C7A C5 C4A C2A 5.8(6) . . . . ?
C8A C1 C2A C3A 170.6(5) . . . . ?
C8A C1 C2A C4A -8.3(6) . . . . ?
C10A P1 N1 Zr1 113.55(15) . . . . ?
C10A P1 N1 C1 -66.3(2) . . . . ?
C10A P1 C13A C14A 53.4(4) . . . . ?
C10A P1 C13A C15A -75.4(4) . . . . ?
C13A P1 N1 Zr1 -135.69(19) . . . . ?
C13A P1 N1 C1 44.5(3) . . . . ?
C18A C17 C22A C21A 2.2(5) . . . . ?
C18A C19A C20A C21A -1.3(10) . . . . ?
C19A C20A C21A C22A 0.4(10) . . . . ?
C20A C21A C22A C17 -0.9(7) . . . . ?
C22A C17 C18A C19A -3.1(5) . . . . ?
F1 C26 C27 C28 179.5(14) . . . . ?
F1 C26 C31 C30 -178.5(12) . . . . ?
C2 C1 C8 C7 8.2(6) . . . . ?
C2 C1 C8 C9 -171.0(5) . . . . ?
C3 C2 C4 C5 177.8(5) . . . . ?
C4 C5 C7 C8 -5.6(6) . . . . ?
C7 C5 C4 C2 7.3(8) . . . . ?
C8 C1 C2 C3 174.1(4) . . . . ?
C8 C1 C2 C4 -7.6(7) . . . . ?
C10 P1 N1 Zr1 135.80(19) . . . . ?
C10 P1 N1 C1 -44.0(3) . . . . ?
C13 P1 N1 Zr1 -113.69(15) . . . . ?
C13 P1 N1 C1 66.5(2) . . . . ?
C13 P1 C10 C11 -53.5(4) . . . . ?
C13 P1 C10 C12 75.6(4) . . . . ?
C18 C17 C22 C21 -1.9(5) . . . . ?
C18 C19 C20 C21 -1.0(10) . . . . ?
C19 C20 C21 C22 1.9(10) . . . . ?
C20 C21 C22 C17 -0.4(7) . . . . ?
C22 C17 C18 C19 2.8(5) . . . . ?
C26 C27 C28 C29 0(3) . . . . ?
C27 C26 C31 C30 3(3) . . . . ?
C27 C28 C29 C30 0(3) . . . . ?
C28 C29 C30 C31 1(2) . . . . ?
C29 C30 C31 C26 -2(2) . . . . ?
C31 C26 C27 C28 -2(2) . . . . ?
F1A C26A C27A C28A -178.7(10) . . . . ?
F1A C26A C31A C30A 179.8(13) . . . . ?
C26A C27A C28A C29A -3.3(19) . . . . ?
C27A C26A C31A C30A -2.3(18) . . . . ?
C27A C28A C29A C30A 3(2) . . . . ?
C28A C29A C30A C31A -1(3) . . . . ?
C29A C30A C31A C26A 1(3) . . . . ?
C31A C26A C27A C28A 3.4(19) . . . . ?
